data_1551358
loop_
_publ_author_name
'Jinpeng Zhao'
'Takeshi Nanjo'
'Emilio C. de Lucca Jr'
'M. Christina White'

_publ_section_title
;
 Chemoselective methylene oxidation in aromatic molecules
;
_journal_name_full 'Nature Chemistry'
_journal_page_first 213
_journal_page_last 221
_journal_paper_doi 10.1038/s41557-018-0175-8
_journal_volume 11
_journal_year 2019
_chemical_absolute_configuration 'ad, syn'
_chemical_formula_moiety 'C27 H32 O7'
_chemical_formula_sum 'C27 H32 O7'
_chemical_formula_weight 468.52
_space_group_crystal_system monoclinic
_space_group_IT_number 5
_space_group_name_Hall 'I 2y'
_space_group_name_H-M_alt 'I 1 2 1'
_atom_sites_solution_hydrogens mixed
_cell_angle_alpha 90
_cell_angle_beta 97.5430(10)
_cell_angle_gamma 90
_cell_formula_units_Z 4
_cell_length_a 10.7987(4)
_cell_length_b 9.1936(3)
_cell_length_c 27.3628(11)
_cell_measurement_reflns_used 28972
_cell_measurement_temperature 100(2)
_cell_measurement_theta_max 68.41
_cell_measurement_theta_min 3.26
_cell_volume 2693.04(17)
_computing_cell_refinement 'SAINT V8.34A (Bruker, 2005)'
_computing_data_collection 'APEX2 V2014.9-0 (Bruker, 2014)'
_computing_data_reduction
; 
SAINT V8.34A, XPREP v2014/2, SADABS V2014/5 (Bruker, 2012 & 2014) 
;
_computing_molecular_graphics
; 
SHELXTL v2014-7 (Bruker, 2014), CrystalMaker v2.7.7 (CrystalMaker, 1994) 
;
_computing_publication_material 'XCIF V2014-2 (Bruker, 2014)'
_computing_structure_refinement 'SHELX-2014-7 (Sheldrick, 2015)'
_computing_structure_solution 'SHELX-2014-7 (Sheldrick, 2015)'
_diffrn_ambient_temperature 100(2)
_diffrn_measured_fraction_theta_full 1.000
_diffrn_measured_fraction_theta_max 0.998
_diffrn_measurement_device 'Bruker D8 Venture/Photon 100'
_diffrn_measurement_method 'profile data from \f and \w scans'
_diffrn_radiation_monochromator 'multilayer mirrors'
_diffrn_radiation_source 'microfocus sealed tube'
_diffrn_radiation_type CuK\a
_diffrn_radiation_wavelength 1.54178
_diffrn_radiation_wavelength_id dd29fs
_diffrn_reflns_av_R_equivalents 0.0451
_diffrn_reflns_av_unetI/netI 0.0268
_diffrn_reflns_Laue_measured_fraction_full 1.000
_diffrn_reflns_Laue_measured_fraction_max 0.998
_diffrn_reflns_limit_h_max 12
_diffrn_reflns_limit_h_min -13
_diffrn_reflns_limit_k_max 10
_diffrn_reflns_limit_k_min -11
_diffrn_reflns_limit_l_max 32
_diffrn_reflns_limit_l_min -32
_diffrn_reflns_number 34276
_diffrn_reflns_point_group_measured_fraction_full 0.993
_diffrn_reflns_point_group_measured_fraction_max 0.991
_diffrn_reflns_theta_full 67.679
_diffrn_reflns_theta_max 68.446
_diffrn_reflns_theta_min 3.258
_exptl_absorpt_coefficient_mu 0.680
_exptl_absorpt_correction_T_max 0.7488
_exptl_absorpt_correction_T_min 0.6815
_exptl_absorpt_correction_type multi-scan
_exptl_absorpt_process_details 'SADABS V2014/5 (Bruker, 2014)'
_exptl_crystal_colour colourless
_exptl_crystal_density_diffrn 1.156
_exptl_crystal_density_method 'not measured'
_exptl_crystal_description prism
_exptl_crystal_F_000 1000
_exptl_crystal_id dd29fs
_exptl_crystal_preparation
; 
The data crystal was mounted using oil (Paratone-N, Exxon) to a 
0.3 mm cryo-loop (Hampton Research) with the (-3 4 1) scattering 
planes roughly normal to the spindle axis. 
;
_exptl_crystal_size_max 0.360
_exptl_crystal_size_mid 0.296
_exptl_crystal_size_min 0.285
_refine_diff_density_max 0.231
_refine_diff_density_min -0.170
_refine_diff_density_rms 0.045
_refine_ls_abs_structure_details 'Flack (1983),  2259 Friedels'
_refine_ls_abs_structure_Flack 0.14(9)
_refine_ls_extinction_coef 0.0040(4)
_refine_ls_extinction_expression Fc^*^=kFc[1+0.001xFc^2^\l^3^/sin(2\q)]^-1/4^
_refine_ls_extinction_method 'SHELXL-2014/7 (Sheldrick 2014'
_refine_ls_goodness_of_fit_ref 1.074
_refine_ls_hydrogen_treatment constr
_refine_ls_matrix_type full
_refine_ls_number_parameters 369
_refine_ls_number_reflns 4888
_refine_ls_number_restraints 234
_refine_ls_restrained_S_all 1.064
_refine_ls_R_factor_all 0.0420
_refine_ls_R_factor_gt 0.0413
_refine_ls_shift/su_max 0.002
_refine_ls_shift/su_mean 0.000
_refine_ls_structure_factor_coef Fsqd
_refine_ls_weighting_details 'w=1/[\s^2^(Fo^2^)+(0.0661P)^2^+1.8623P] where P=(Fo^2^+2Fc^2^)/3'
_refine_ls_weighting_scheme calc
_refine_ls_wR_factor_gt 0.1168
_refine_ls_wR_factor_ref 0.1175
_reflns_Friedel_coverage 0.859
_reflns_Friedel_fraction_full 0.985
_reflns_Friedel_fraction_max 0.982
_reflns_number_gt 4790
_reflns_number_total 4888
_reflns_threshold_expression 'I > 2\s(I)'
_cod_data_source_file 41557_2018_175_MOESM123_ESM.cif
_cod_data_source_block dd29fs_sq
_cod_original_sg_symbol_H-M 'I 2'
_cod_database_code 1551358
_shelx_space_group_comment
; 
The symmetry employed for this shelxl refinement is uniquely defined 
by the following loop, which should always be used as a source of 
symmetry information in preference to the above space-group names. 
They are only intended as comments. 
;
_shelx_estimated_absorpt_t_min 0.792
_shelx_estimated_absorpt_t_max 0.830

loop_
_space_group_symop_operation_xyz
'x, y, z'
'-x, y, -z'
'x+1/2, y+1/2, z+1/2'
'-x+1/2, y+1/2, -z+1/2'

loop_
_atom_site_label
_atom_site_type_symbol
_atom_site_fract_x
_atom_site_fract_y
_atom_site_fract_z
_atom_site_U_iso_or_equiv
_atom_site_adp_type
_atom_site_occupancy
_atom_site_site_symmetry_order
_atom_site_calc_flag
_atom_site_refinement_flags_posn
_atom_site_refinement_flags_adp
_atom_site_refinement_flags_occupancy
_atom_site_disorder_assembly
_atom_site_disorder_group
O1 O 0.2913(2) 0.2499(3) 0.54511(8) 0.0385(5) Uani 1 1 d . . . . .
H1C H 0.3190 0.2311 0.5151 0.058 Uiso 0.5 1 d . U P A -1
H1D H 0.2224 0.3225 0.5278 0.058 Uiso 0.5 1 d . U P B -2
O4 O 0.5933(2) 0.2275(3) 0.53774(7) 0.0377(5) Uani 1 1 d . . . . .
H4C H 0.6599 0.2512 0.5196 0.057 Uiso 0.5 1 d . U P C -1
H4D H 0.5107 0.2168 0.5190 0.057 Uiso 0.5 1 d . U P D -2
O5 O 1.16556(18) 0.3090(2) 0.79094(8) 0.0316(5) Uani 1 1 d . . . . .
O6 O 1.2431(2) 0.5339(3) 0.78876(9) 0.0394(6) Uani 1 1 d . . . . .
O7 O 0.7416(2) 0.5180(3) 0.80519(9) 0.0517(7) Uani 1 1 d . . . . .
C1 C 0.3494(3) 0.3581(4) 0.57767(10) 0.0305(7) Uani 1 1 d D . . . .
C2 C 0.4813(2) 0.3136(3) 0.60418(9) 0.0248(6) Uani 1 1 d . . . . .
C3 C 0.5934(3) 0.3350(3) 0.57598(9) 0.0263(6) Uani 1 1 d . . . . .
H3 H 0.5884 0.4339 0.5607 0.032 Uiso 1 1 calc R U . . .
C4 C 0.7172(2) 0.3208(3) 0.60976(10) 0.0267(6) Uani 1 1 d . . . . .
H4A H 0.7863 0.3444 0.5906 0.032 Uiso 1 1 calc R U . . .
H4B H 0.7278 0.2185 0.6208 0.032 Uiso 1 1 calc R U . . .
C5 C 0.7272(2) 0.4196(3) 0.65534(9) 0.0229(5) Uani 1 1 d . . . . .
H5 H 0.7281 0.5223 0.6433 0.028 Uiso 1 1 calc R U . . .
C6 C 0.8466(2) 0.3969(3) 0.69068(10) 0.0220(5) Uani 1 1 d . . . . .
C7 C 0.9550(3) 0.3401(3) 0.67519(10) 0.0279(6) Uani 1 1 d . . . . .
H7 H 0.9557 0.3184 0.6413 0.033 Uiso 1 1 calc R U . . .
C8 C 1.0612(3) 0.3147(3) 0.70818(11) 0.0296(6) Uani 1 1 d . . . . .
H8 H 1.1336 0.2747 0.6970 0.036 Uiso 1 1 calc R U . . .
C9 C 1.0615(3) 0.3478(3) 0.75733(11) 0.0266(6) Uani 1 1 d . . . . .
C10 C 0.9582(3) 0.4050(3) 0.77422(10) 0.0279(6) Uani 1 1 d . . . . .
H10 H 0.9598 0.4276 0.8082 0.033 Uiso 1 1 calc R U . . .
C11 C 0.8503(3) 0.4300(3) 0.74117(10) 0.0248(6) Uani 1 1 d . . . . .
C12 C 0.7385(3) 0.4908(4) 0.76117(11) 0.0321(7) Uani 1 1 d . . . . .
C13 C 0.6231(3) 0.5138(4) 0.72532(11) 0.0312(7) Uani 1 1 d . . . . .
H13A H 0.6243 0.6133 0.7115 0.037 Uiso 1 1 calc R U . . .
H13B H 0.5489 0.5057 0.7429 0.037 Uiso 1 1 calc R U . . .
C14 C 0.6119(2) 0.4033(3) 0.68303(9) 0.0227(5) Uani 1 1 d . . . . .
H14 H 0.6114 0.3030 0.6971 0.027 Uiso 1 1 calc R U . . .
C15 C 0.4942(2) 0.4248(3) 0.64701(9) 0.0234(6) Uani 1 1 d . . . . .
H15 H 0.4999 0.5234 0.6320 0.028 Uiso 1 1 calc R U . . .
C16 C 0.3676(3) 0.4174(4) 0.66716(10) 0.0312(6) Uani 1 1 d . . . . .
H16A H 0.3470 0.5121 0.6813 0.037 Uiso 1 1 calc R U . . .
H16B H 0.3688 0.3415 0.6929 0.037 Uiso 1 1 calc R U . . .
C17 C 0.2730(3) 0.3790(4) 0.62167(10) 0.0341(7) Uani 1 1 d . . . . .
H17A H 0.2114 0.4584 0.6145 0.041 Uiso 1 1 calc R U . . .
H17B H 0.2276 0.2885 0.6277 0.041 Uiso 1 1 calc R U . . .
C22 C 0.4747(3) 0.1558(3) 0.62168(11) 0.0300(6) Uani 1 1 d . . . . .
H22A H 0.4497 0.0926 0.5933 0.045 Uiso 1 1 calc R U . . .
H22B H 0.4134 0.1483 0.6450 0.045 Uiso 1 1 calc R U . . .
H22C H 0.5570 0.1258 0.6380 0.045 Uiso 1 1 calc R U . . .
C23 C 1.2534(2) 0.4126(3) 0.80429(10) 0.0244(6) Uani 1 1 d . . . . .
C24 C 1.3583(3) 0.3517(3) 0.84086(11) 0.0310(7) Uani 1 1 d . . . . .
C25 C 1.4520(3) 0.4725(4) 0.85734(13) 0.0406(8) Uani 1 1 d . . . . .
H25A H 1.4828 0.5151 0.8284 0.061 Uiso 1 1 calc R U . . .
H25B H 1.5223 0.4317 0.8794 0.061 Uiso 1 1 calc R U . . .
H25C H 1.4110 0.5479 0.8748 0.061 Uiso 1 1 calc R U . . .
C26 C 1.4234(3) 0.2292(4) 0.81619(15) 0.0471(9) Uani 1 1 d . . . . .
H26A H 1.3633 0.1514 0.8062 0.071 Uiso 1 1 calc R U . . .
H26B H 1.4922 0.1904 0.8395 0.071 Uiso 1 1 calc R U . . .
H26C H 1.4565 0.2672 0.7870 0.071 Uiso 1 1 calc R U . . .
C27 C 1.2997(4) 0.2938(5) 0.88541(13) 0.0532(10) Uani 1 1 d . . . . .
H27A H 1.2459 0.2104 0.8751 0.080 Uiso 1 1 calc R U . . .
H27B H 1.2498 0.3707 0.8981 0.080 Uiso 1 1 calc R U . . .
H27C H 1.3660 0.2633 0.9113 0.080 Uiso 1 1 calc R U . . .
C18 C 0.3527(14) 0.4944(9) 0.5490(4) 0.0320(12) Uani 0.885(6) 1 d D U P E 1
C19 C 0.3525(5) 0.6054(5) 0.52583(17) 0.0348(11) Uani 0.885(6) 1 d D U P E 1
C20 C 0.3516(4) 0.7436(5) 0.49946(15) 0.0443(10) Uani 0.885(6) 1 d D U P E 1
O2 O 0.3732(6) 0.8570(5) 0.51960(16) 0.0827(15) Uani 0.885(6) 1 d D U P E 1
O3 O 0.3294(3) 0.7219(3) 0.45061(10) 0.0463(8) Uani 0.885(6) 1 d D U P E 1
C21 C 0.3335(6) 0.8513(6) 0.4205(2) 0.0723(16) Uani 0.885(6) 1 d D U P E 1
H21A H 0.2940 0.8307 0.3869 0.109 Uiso 0.885(6) 1 calc R U P E 1
H21B H 0.4206 0.8800 0.4198 0.109 Uiso 0.885(6) 1 calc R U P E 1
H21C H 0.2886 0.9304 0.4345 0.109 Uiso 0.885(6) 1 calc R U P E 1
C18A C 0.362(12) 0.502(7) 0.554(3) 0.035(5) Uani 0.115(6) 1 d D U P E 2
C19A C 0.328(5) 0.575(4) 0.5185(14) 0.038(4) Uani 0.115(6) 1 d D U P E 2
C20A C 0.301(4) 0.694(3) 0.4820(10) 0.048(3) Uani 0.115(6) 1 d D U P E 2
O2A O 0.255(3) 0.673(3) 0.4415(8) 0.059(5) Uani 0.115(6) 1 d D U P E 2
O3A O 0.314(3) 0.823(3) 0.5034(10) 0.061(4) Uani 0.115(6) 1 d D U P E 2
C21A C 0.343(6) 0.948(4) 0.4745(18) 0.087(8) Uani 0.115(6) 1 d D U P E 2
H21D H 0.4338 0.9578 0.4760 0.131 Uiso 0.115(6) 1 calc R U P E 2
H21E H 0.3091 1.0365 0.4879 0.131 Uiso 0.115(6) 1 calc R U P E 2
H21F H 0.3057 0.9353 0.4402 0.131 Uiso 0.115(6) 1 calc R U P E 2

loop_
_atom_site_aniso_label
_atom_site_aniso_U_11
_atom_site_aniso_U_22
_atom_site_aniso_U_33
_atom_site_aniso_U_23
_atom_site_aniso_U_13
_atom_site_aniso_U_12
O1 0.0329(11) 0.0504(14) 0.0293(10) 0.0026(10) -0.0066(8) -0.0075(10)
O4 0.0419(12) 0.0486(14) 0.0218(10) -0.0068(9) 0.0010(8) 0.0036(11)
O5 0.0242(10) 0.0255(11) 0.0421(11) 0.0037(9) -0.0073(8) -0.0019(8)
O6 0.0343(11) 0.0314(13) 0.0480(13) 0.0103(10) -0.0115(9) -0.0080(9)
O7 0.0351(12) 0.080(2) 0.0383(13) -0.0320(13) -0.0031(9) 0.0104(12)
C1 0.0257(14) 0.0378(17) 0.0261(13) 0.0076(12) -0.0034(11) 0.0002(12)
C2 0.0250(13) 0.0279(15) 0.0205(12) 0.0032(11) -0.0006(10) 0.0011(12)
C3 0.0290(14) 0.0311(16) 0.0181(12) -0.0009(11) 0.0005(10) 0.0038(12)
C4 0.0240(13) 0.0339(16) 0.0227(12) -0.0008(12) 0.0047(10) 0.0048(12)
C5 0.0206(12) 0.0238(14) 0.0244(12) 0.0007(11) 0.0030(10) 0.0000(11)
C6 0.0203(12) 0.0168(13) 0.0287(13) 0.0009(10) 0.0027(10) -0.0020(10)
C7 0.0222(13) 0.0329(16) 0.0288(13) 0.0032(12) 0.0047(10) 0.0006(11)
C8 0.0214(13) 0.0295(16) 0.0390(15) 0.0023(13) 0.0076(11) 0.0011(12)
C9 0.0215(13) 0.0199(14) 0.0362(14) 0.0019(11) -0.0039(11) -0.0025(10)
C10 0.0300(14) 0.0219(14) 0.0300(14) -0.0073(11) -0.0024(11) -0.0022(11)
C11 0.0228(13) 0.0201(13) 0.0308(14) -0.0046(11) 0.0012(11) -0.0013(10)
C12 0.0296(14) 0.0332(16) 0.0320(16) -0.0152(13) -0.0010(12) 0.0015(12)
C13 0.0265(14) 0.0357(18) 0.0312(15) -0.0096(13) 0.0033(11) 0.0067(12)
C14 0.0191(12) 0.0263(14) 0.0224(12) -0.0027(11) 0.0014(10) 0.0011(10)
C15 0.0214(13) 0.0268(14) 0.0213(12) 0.0032(11) 0.0007(10) 0.0026(11)
C16 0.0204(13) 0.0466(18) 0.0259(13) 0.0047(13) 0.0011(10) 0.0038(13)
C17 0.0209(13) 0.050(2) 0.0303(15) 0.0131(13) -0.0002(11) 0.0023(12)
C22 0.0297(14) 0.0302(16) 0.0282(14) 0.0024(12) -0.0032(11) -0.0038(12)
C23 0.0217(13) 0.0261(14) 0.0250(12) -0.0012(11) 0.0018(10) -0.0016(11)
C24 0.0285(14) 0.0306(16) 0.0317(14) 0.0044(12) -0.0050(11) -0.0009(12)
C25 0.0295(16) 0.0401(18) 0.0468(19) 0.0016(15) -0.0154(13) -0.0034(14)
C26 0.0327(17) 0.0373(19) 0.067(2) -0.0082(17) -0.0114(15) 0.0105(15)
C27 0.053(2) 0.065(3) 0.0387(18) 0.0172(18) -0.0061(16) -0.0065(19)
C18 0.025(3) 0.046(2) 0.024(3) 0.007(2) -0.0008(19) 0.0073(16)
C19 0.036(3) 0.042(2) 0.026(2) 0.0076(17) 0.0040(15) 0.0102(17)
C20 0.054(2) 0.042(2) 0.037(2) 0.0118(18) 0.0086(17) 0.0104(19)
O2 0.141(4) 0.049(2) 0.056(2) 0.0075(17) 0.002(2) -0.012(2)
O3 0.063(2) 0.0398(17) 0.0351(15) 0.0162(12) 0.0024(13) -0.0022(14)
C21 0.094(4) 0.062(3) 0.060(3) 0.036(3) 0.005(3) -0.009(3)
C18A 0.033(9) 0.044(8) 0.027(7) 0.006(7) 0.008(7) 0.008(7)
C19A 0.039(7) 0.046(6) 0.029(6) 0.006(6) 0.008(6) 0.008(6)
C20A 0.059(6) 0.047(6) 0.038(5) 0.011(5) 0.007(5) 0.003(5)
O2A 0.077(11) 0.051(10) 0.046(7) 0.014(7) 0.001(7) -0.004(9)
O3A 0.078(8) 0.050(6) 0.052(7) 0.010(6) 0.001(7) 0.000(6)
C21A 0.123(16) 0.058(11) 0.077(13) 0.021(10) 0.003(13) -0.011(11)

loop_
_atom_type_symbol
_atom_type_description
_atom_type_scat_dispersion_real
_atom_type_scat_dispersion_imag
_atom_type_scat_source
C C 0.0181 0.0091 'International Tables Vol C Tables 4.2.6.8 and 6.1.1.4'
H H 0.0000 0.0000 'International Tables Vol C Tables 4.2.6.8 and 6.1.1.4'
O O 0.0492 0.0322 'International Tables Vol C Tables 4.2.6.8 and 6.1.1.4'

loop_
_geom_angle_atom_site_label_1
_geom_angle_atom_site_label_2
_geom_angle_atom_site_label_3
_geom_angle
_geom_angle_site_symmetry_1
_geom_angle_site_symmetry_3
C1 O1 H1C 121.2(2) . .
C1 O1 H1D 93.7(2) . .
C3 O4 H4C 107.1(2) . .
C3 O4 H4D 111.4(2) . .
C23 O5 C9 117.9(2) . .
O1 C1 C18 107.4(4) . .
O1 C1 C18A 114(3) . .
O1 C1 C17 109.6(2) . .
C18 C1 C17 110.9(8) . .
C18A C1 C17 108(6) . .
O1 C1 C2 114.0(3) . .
C18 C1 C2 112.5(5) . .
C18A C1 C2 108(4) . .
C17 C1 C2 102.5(2) . .
C3 C2 C22 110.6(2) . .
C3 C2 C15 107.3(2) . .
C22 C2 C15 113.1(2) . .
C3 C2 C1 117.7(2) . .
C22 C2 C1 108.4(2) . .
C15 C2 C1 99.4(2) . .
O4 C3 C4 107.3(2) . .
O4 C3 C2 110.7(2) . .
C4 C3 C2 111.8(2) . .
O4 C3 H3 109.0 . .
C4 C3 H3 109.0 . .
C2 C3 H3 109.0 . .
C3 C4 C5 113.8(2) . .
C3 C4 H4A 108.8 . .
C5 C4 H4A 108.8 . .
C3 C4 H4B 108.8 . .
C5 C4 H4B 108.8 . .
H4A C4 H4B 107.7 . .
C6 C5 C4 113.5(2) . .
C6 C5 C14 110.1(2) . .
C4 C5 C14 111.4(2) . .
C6 C5 H5 107.1 . .
C4 C5 H5 107.1 . .
C14 C5 H5 107.1 . .
C7 C6 C11 117.4(2) . .
C7 C6 C5 122.2(2) . .
C11 C6 C5 120.4(2) . .
C8 C7 C6 121.4(3) . .
C8 C7 H7 119.3 . .
C6 C7 H7 119.3 . .
C9 C8 C7 119.7(3) . .
C9 C8 H8 120.1 . .
C7 C8 H8 120.1 . .
C10 C9 C8 121.1(3) . .
C10 C9 O5 119.7(3) . .
C8 C9 O5 118.9(3) . .
C9 C10 C11 119.5(3) . .
C9 C10 H10 120.2 . .
C11 C10 H10 120.2 . .
C10 C11 C6 120.8(2) . .
C10 C11 C12 117.9(2) . .
C6 C11 C12 121.2(2) . .
O7 C12 C13 121.9(3) . .
O7 C12 C11 121.1(3) . .
C13 C12 C11 117.1(2) . .
C12 C13 C14 112.2(2) . .
C12 C13 H13A 109.2 . .
C14 C13 H13A 109.2 . .
C12 C13 H13B 109.2 . .
C14 C13 H13B 109.2 . .
H13A C13 H13B 107.9 . .
C15 C14 C13 112.4(2) . .
C15 C14 C5 109.2(2) . .
C13 C14 C5 108.5(2) . .
C15 C14 H14 108.9 . .
C13 C14 H14 108.9 . .
C5 C14 H14 108.9 . .
C14 C15 C16 118.0(2) . .
C14 C15 C2 113.0(2) . .
C16 C15 C2 104.2(2) . .
C14 C15 H15 107.0 . .
C16 C15 H15 107.0 . .
C2 C15 H15 107.0 . .
C15 C16 C17 104.2(2) . .
C15 C16 H16A 110.9 . .
C17 C16 H16A 110.9 . .
C15 C16 H16B 110.9 . .
C17 C16 H16B 110.9 . .
H16A C16 H16B 108.9 . .
C16 C17 C1 106.8(2) . .
C16 C17 H17A 110.4 . .
C1 C17 H17A 110.4 . .
C16 C17 H17B 110.4 . .
C1 C17 H17B 110.4 . .
H17A C17 H17B 108.6 . .
C2 C22 H22A 109.5 . .
C2 C22 H22B 109.5 . .
H22A C22 H22B 109.5 . .
C2 C22 H22C 109.5 . .
H22A C22 H22C 109.5 . .
H22B C22 H22C 109.5 . .
O6 C23 O5 122.0(2) . .
O6 C23 C24 127.3(3) . .
O5 C23 C24 110.7(2) . .
C23 C24 C25 109.6(3) . .
C23 C24 C26 109.1(2) . .
C25 C24 C26 109.9(3) . .
C23 C24 C27 107.5(3) . .
C25 C24 C27 110.0(3) . .
C26 C24 C27 110.7(3) . .
C24 C25 H25A 109.5 . .
C24 C25 H25B 109.5 . .
H25A C25 H25B 109.5 . .
C24 C25 H25C 109.5 . .
H25A C25 H25C 109.5 . .
H25B C25 H25C 109.5 . .
C24 C26 H26A 109.5 . .
C24 C26 H26B 109.5 . .
H26A C26 H26B 109.5 . .
C24 C26 H26C 109.5 . .
H26A C26 H26C 109.5 . .
H26B C26 H26C 109.5 . .
C24 C27 H27A 109.5 . .
C24 C27 H27B 109.5 . .
H27A C27 H27B 109.5 . .
C24 C27 H27C 109.5 . .
H27A C27 H27C 109.5 . .
H27B C27 H27C 109.5 . .
C19 C18 C1 178.4(16) . .
C18 C19 C20 177.7(9) . .
O2 C20 O3 126.2(4) . .
O2 C20 C19 123.1(4) . .
O3 C20 C19 110.6(4) . .
C20 O3 C21 115.4(4) . .
O3 C21 H21A 109.5 . .
O3 C21 H21B 109.5 . .
H21A C21 H21B 109.5 . .
O3 C21 H21C 109.5 . .
H21A C21 H21C 109.5 . .
H21B C21 H21C 109.5 . .
C19A C18A C1 145(5) . .
C18A C19A C20A 166(5) . .
O2A C20A O3A 125(3) . .
O2A C20A C19A 123(3) . .
O3A C20A C19A 111(2) . .
C20A O3A C21A 119(3) . .
O3A C21A H21D 109.5 . .
O3A C21A H21E 109.5 . .
H21D C21A H21E 109.5 . .
O3A C21A H21F 109.5 . .
H21D C21A H21F 109.5 . .
H21E C21A H21F 109.5 . .

loop_
_geom_bond_atom_site_label_1
_geom_bond_atom_site_label_2
_geom_bond_distance
_geom_bond_site_symmetry_2
O1 C1 1.425(4) .
O1 H1C 0.926(2) .
O1 H1D 1.063(2) .
O4 C3 1.439(4) .
O4 H4C 0.951(2) .
O4 H4D 0.974(2) .
O5 C23 1.360(3) .
O5 C9 1.401(3) .
O6 C23 1.194(4) .
O7 C12 1.226(4) .
C1 C18 1.481(5) .
C1 C18A 1.482(14) .
C1 C17 1.558(4) .
C1 C2 1.566(4) .
C2 C3 1.531(4) .
C2 C22 1.532(4) .
C2 C15 1.548(4) .
C3 C4 1.528(4) .
C3 H3 1.0000 .
C4 C5 1.535(4) .
C4 H4A 0.9900 .
C4 H4B 0.9900 .
C5 C6 1.520(4) .
C5 C14 1.547(3) .
C5 H5 1.0000 .
C6 C7 1.398(4) .
C6 C11 1.410(4) .
C7 C8 1.383(4) .
C7 H7 0.9500 .
C8 C9 1.378(4) .
C8 H8 0.9500 .
C9 C10 1.367(4) .
C10 C11 1.397(4) .
C10 H10 0.9500 .
C11 C12 1.497(4) .
C12 C13 1.497(4) .
C13 C14 1.532(4) .
C13 H13A 0.9900 .
C13 H13B 0.9900 .
C14 C15 1.516(4) .
C14 H14 1.0000 .
C15 C16 1.541(4) .
C15 H15 1.0000 .
C16 C17 1.544(4) .
C16 H16A 0.9900 .
C16 H16B 0.9900 .
C17 H17A 0.9900 .
C17 H17B 0.9900 .
C22 H22A 0.9800 .
C22 H22B 0.9800 .
C22 H22C 0.9800 .
C23 C24 1.516(4) .
C24 C25 1.530(4) .
C24 C26 1.531(5) .
C24 C27 1.541(5) .
C25 H25A 0.9800 .
C25 H25B 0.9800 .
C25 H25C 0.9800 .
C26 H26A 0.9800 .
C26 H26B 0.9800 .
C26 H26C 0.9800 .
C27 H27A 0.9800 .
C27 H27B 0.9800 .
C27 H27C 0.9800 .
C18 C19 1.201(6) .
C19 C20 1.461(6) .
C20 O2 1.188(7) .
C20 O3 1.342(5) .
O3 C21 1.451(5) .
C21 H21A 0.9800 .
C21 H21B 0.9800 .
C21 H21C 0.9800 .
C18A C19A 1.20(3) .
C19A C20A 1.48(2) .
C20A O2A 1.17(2) .
C20A O3A 1.33(2) .
O3A C21A 1.45(3) .
C21A H21D 0.9800 .
C21A H21E 0.9800 .
C21A H21F 0.9800 .

loop_
_geom_hbond_atom_site_label_D
_geom_hbond_atom_site_label_H
_geom_hbond_atom_site_label_A
_geom_hbond_distance_DH
_geom_hbond_distance_HA
_geom_hbond_distance_DA
_geom_hbond_angle_DHA
_geom_hbond_site_symmetry_A
O1 H1C O4 0.926(2) 1.829(2) 2.734(3) 164.73(16) 2_656
O4 H4C O1 0.951(2) 1.913(2) 2.734(3) 143.20(14) 2_656
O4 H4D O1 0.974(2) 2.581(2) 3.301(3) 130.79(13) .
O4 H4D O4 0.974(2) 1.796(2) 2.690(4) 151.12(10) 2_656

loop_
_geom_torsion_atom_site_label_1
_geom_torsion_atom_site_label_2
_geom_torsion_atom_site_label_3
_geom_torsion_atom_site_label_4
_geom_torsion
_geom_torsion_site_symmetry_1
_geom_torsion_site_symmetry_2
_geom_torsion_site_symmetry_3
_geom_torsion_site_symmetry_4
O1 C1 C2 C3 82.8(3) . . . .
C18 C1 C2 C3 -39.7(8) . . . .
C18A C1 C2 C3 -45(5) . . . .
C17 C1 C2 C3 -158.9(3) . . . .
O1 C1 C2 C22 -43.6(3) . . . .
C18 C1 C2 C22 -166.1(7) . . . .
C18A C1 C2 C22 -171(5) . . . .
C17 C1 C2 C22 74.7(3) . . . .
O1 C1 C2 C15 -161.9(2) . . . .
C18 C1 C2 C15 75.6(7) . . . .
C18A C1 C2 C15 71(5) . . . .
C17 C1 C2 C15 -43.6(3) . . . .
C22 C2 C3 O4 51.7(3) . . . .
C15 C2 C3 O4 175.5(2) . . . .
C1 C2 C3 O4 -73.6(3) . . . .
C22 C2 C3 C4 -67.9(3) . . . .
C15 C2 C3 C4 55.9(3) . . . .
C1 C2 C3 C4 166.9(2) . . . .
O4 C3 C4 C5 -174.9(2) . . . .
C2 C3 C4 C5 -53.4(3) . . . .
C3 C4 C5 C6 175.7(2) . . . .
C3 C4 C5 C14 50.7(3) . . . .
C4 C5 C6 C7 24.4(4) . . . .
C14 C5 C6 C7 150.1(3) . . . .
C4 C5 C6 C11 -154.1(3) . . . .
C14 C5 C6 C11 -28.4(4) . . . .
C11 C6 C7 C8 1.2(4) . . . .
C5 C6 C7 C8 -177.4(3) . . . .
C6 C7 C8 C9 -1.0(4) . . . .
C7 C8 C9 C10 0.3(4) . . . .
C7 C8 C9 O5 174.1(3) . . . .
C23 O5 C9 C10 -88.5(3) . . . .
C23 O5 C9 C8 97.6(3) . . . .
C8 C9 C10 C11 0.2(4) . . . .
O5 C9 C10 C11 -173.6(3) . . . .
C9 C10 C11 C6 0.1(4) . . . .
C9 C10 C11 C12 179.2(3) . . . .
C7 C6 C11 C10 -0.7(4) . . . .
C5 C6 C11 C10 177.9(3) . . . .
C7 C6 C11 C12 -179.8(3) . . . .
C5 C6 C11 C12 -1.2(4) . . . .
C10 C11 C12 O7 0.0(5) . . . .
C6 C11 C12 O7 179.2(3) . . . .
C10 C11 C12 C13 -178.8(3) . . . .
C6 C11 C12 C13 0.4(4) . . . .
O7 C12 C13 C14 -148.0(3) . . . .
C11 C12 C13 C14 30.8(4) . . . .
C12 C13 C14 C15 179.2(2) . . . .
C12 C13 C14 C5 -60.0(3) . . . .
C6 C5 C14 C15 -179.4(2) . . . .
C4 C5 C14 C15 -52.5(3) . . . .
C6 C5 C14 C13 57.8(3) . . . .
C4 C5 C14 C13 -175.3(2) . . . .
C13 C14 C15 C16 -57.9(4) . . . .
C5 C14 C15 C16 -178.4(3) . . . .
C13 C14 C15 C2 -179.8(2) . . . .
C5 C14 C15 C2 59.8(3) . . . .
C3 C2 C15 C14 -61.2(3) . . . .
C22 C2 C15 C14 61.0(3) . . . .
C1 C2 C15 C14 175.8(2) . . . .
C3 C2 C15 C16 169.5(2) . . . .
C22 C2 C15 C16 -68.3(3) . . . .
C1 C2 C15 C16 46.5(3) . . . .
C14 C15 C16 C17 -157.2(3) . . . .
C2 C15 C16 C17 -30.9(3) . . . .
C15 C16 C17 C1 2.8(3) . . . .
O1 C1 C17 C16 147.1(3) . . . .
C18 C1 C17 C16 -94.5(4) . . . .
C18A C1 C17 C16 -88(3) . . . .
C2 C1 C17 C16 25.7(3) . . . .
C9 O5 C23 O6 1.0(4) . . . .
C9 O5 C23 C24 179.7(2) . . . .
O6 C23 C24 C25 1.7(4) . . . .
O5 C23 C24 C25 -177.0(3) . . . .
O6 C23 C24 C26 -118.6(4) . . . .
O5 C23 C24 C26 62.7(3) . . . .
O6 C23 C24 C27 121.3(4) . . . .
O5 C23 C24 C27 -57.4(3) . . . .
O2 C20 O3 C21 0.4(8) . . . .
C19 C20 O3 C21 -176.6(4) . . . .
O1 C1 C18A C19A 14(26) . . . .
C17 C1 C18A C19A -108(23) . . . .
C2 C1 C18A C19A 142(22) . . . .
C1 C18A C19A C20A 168(21) . . . .
C18A C19A C20A O2A 174(39) . . . .
C18A C19A C20A O3A -18(41) . . . .
O2A C20A O3A C21A -37(7) . . . .
C19A C20A O3A C21A 155(4) . . . .
